data_4316771
loop_
_publ_author_name
'Sylvie Pailloux'
'Cornel Edicome Shirima'
'Karen Ann Smith'
'Eileen N. Duesler'
'Robert T. Paine'
'Neil J. Williams'
'Robert D. Hancock'

_publ_section_title
;
 Synthesis and Reactivity of (Benzoxazol-2-ylmethyl)phosphonic Acid
;
_journal_name_full 'Inorganic Chemistry'
_journal_page_first 9369
_journal_page_last 9379
_journal_paper_doi 10.1021/ic101079b
_journal_volume 49
_journal_year 2010
_chemical_formula_moiety 'C8 H9 N O5 P, N H4'
_chemical_formula_sum 'C8 H13 N2 O5 P'
_chemical_formula_weight 248.17
_chemical_name_systematic
; 
 ? 
;
_space_group_IT_number 14
_symmetry_cell_setting monoclinic
_symmetry_space_group_name_Hall '-P 2ybc'
_symmetry_space_group_name_H-M 'P 1 21/c 1'
_atom_sites_solution_hydrogens geom
_atom_sites_solution_primary direct
_atom_sites_solution_secondary difmap
_audit_creation_method SHELXL-97
_cell_angle_alpha 90.00
_cell_angle_beta 97.563(2)
_cell_angle_gamma 90.00
_cell_formula_units_Z 4
_cell_length_a 19.8602(9)
_cell_length_b 7.1524(3)
_cell_length_c 8.1497(3)
_cell_measurement_reflns_used 9938
_cell_measurement_temperature 228(2)
_cell_measurement_theta_max 30.39
_cell_measurement_theta_min 3.03
_cell_volume 1147.58(8)
_computing_cell_refinement 'Bruker SMART'
_computing_data_collection 'Bruker SMART'
_computing_data_reduction 'Bruker SAINT'
_computing_molecular_graphics 'Bruker SHELXTL'
_computing_publication_material 'Bruker SHELXTL'
_computing_structure_refinement 'SHELXL-97 (Sheldrick, 2008)'
_computing_structure_solution 'SHELXS-97 (Sheldrick, 2008)'
_diffrn_ambient_temperature 228(2)
_diffrn_measured_fraction_theta_full 0.994
_diffrn_measured_fraction_theta_max 0.994
_diffrn_measurement_device_type 'Bruker APEX II CCD'
_diffrn_measurement_method 'phi and omega scans'
_diffrn_radiation_monochromator graphite
_diffrn_radiation_source 'fine-focus sealed tube'
_diffrn_radiation_type MoK\a
_diffrn_radiation_wavelength 0.71073
_diffrn_reflns_av_R_equivalents 0.0284
_diffrn_reflns_av_sigmaI/netI 0.0181
_diffrn_reflns_limit_h_max 28
_diffrn_reflns_limit_h_min -28
_diffrn_reflns_limit_k_max 10
_diffrn_reflns_limit_k_min -10
_diffrn_reflns_limit_l_max 11
_diffrn_reflns_limit_l_min -11
_diffrn_reflns_number 26858
_diffrn_reflns_theta_full 30.46
_diffrn_reflns_theta_max 30.46
_diffrn_reflns_theta_min 3.10
_exptl_absorpt_coefficient_mu 0.248
_exptl_absorpt_correction_T_max 0.9875
_exptl_absorpt_correction_T_min 0.8711
_exptl_absorpt_correction_type multi-scan
_exptl_absorpt_process_details Bruker,SADABS
_exptl_crystal_colour colourless
_exptl_crystal_density_diffrn 1.436
_exptl_crystal_density_method 'not measured'
_exptl_crystal_description plate
_exptl_crystal_F_000 520
_exptl_crystal_size_max 0.57
_exptl_crystal_size_mid 0.37
_exptl_crystal_size_min 0.05
_refine_diff_density_max 0.533
_refine_diff_density_min -0.251
_refine_diff_density_rms 0.052
_refine_ls_extinction_method none
_refine_ls_goodness_of_fit_ref 1.056
_refine_ls_hydrogen_treatment mixed
_refine_ls_matrix_type full
_refine_ls_number_parameters 173
_refine_ls_number_reflns 3477
_refine_ls_number_restraints 0
_refine_ls_restrained_S_all 1.056
_refine_ls_R_factor_all 0.0418
_refine_ls_R_factor_gt 0.0340
_refine_ls_shift/su_max 0.001
_refine_ls_shift/su_mean 0.000
_refine_ls_structure_factor_coef Fsqd
_refine_ls_weighting_details 'calc w=1/[\s^2^(Fo^2^)+(0.0528P)^2^+0.3538P] where P=(Fo^2^+2Fc^2^)/3'
_refine_ls_weighting_scheme calc
_refine_ls_wR_factor_gt 0.0937
_refine_ls_wR_factor_ref 0.0997
_reflns_number_gt 2963
_reflns_number_total 3477
_reflns_threshold_expression >2sigma(I)
_cod_data_source_file ic101079b_si_003_2.cif
_cod_data_source_block rpec33w
_cod_depositor_comments
;
The following automatic conversions were performed:

'_symmetry_cell_setting' value 'Monoclinic' changed to 'monoclinic'
according to the built-in table from CIF Core dictionary named
'cif_core.dic' version 2.4.1 from 2010-06-29.

Automatic conversion script
Id: cif_fix_values 1646 2011-03-28 12:23:43Z adriana 
;
_cod_database_code 4316771

loop_
_symmetry_equiv_pos_as_xyz
'x, y, z'
'-x, y+1/2, -z+1/2'
'-x, -y, -z'
'x, -y-1/2, z-1/2'

loop_
_atom_site_label
_atom_site_type_symbol
_atom_site_fract_x
_atom_site_fract_y
_atom_site_fract_z
_atom_site_U_iso_or_equiv
_atom_site_adp_type
_atom_site_occupancy
_atom_site_symmetry_multiplicity
_atom_site_calc_flag
_atom_site_refinement_flags
_atom_site_disorder_assembly
_atom_site_disorder_group
P1 P 0.376904(15) 0.41851(4) 0.61135(3) 0.01981(9) Uani 1 1 d . . .
O1 O 0.39070(5) 0.58896(12) 0.51508(11) 0.0289(2) Uani 1 1 d . . .
O2 O 0.42442(5) 0.42895(14) 0.78264(12) 0.0299(2) Uani 1 1 d . . .
H2O H 0.4133(11) 0.364(3) 0.853(3) 0.057(6) Uiso 1 1 d . . .
O3 O 0.38560(5) 0.23376(12) 0.52839(11) 0.02796(19) Uani 1 1 d . . .
O4 O 0.22849(5) 0.45456(12) 0.39996(11) 0.0288(2) Uani 1 1 d . . .
O5 O 0.23128(5) -0.16994(13) 0.47390(12) 0.0327(2) Uani 1 1 d . . .
H5O H 0.2324(9) -0.280(3) 0.435(2) 0.047(5) Uiso 1 1 d . . .
N1 N 0.21206(5) 0.19214(14) 0.54665(13) 0.0236(2) Uani 1 1 d . . .
H1N H 0.2229(9) 0.133(3) 0.640(2) 0.037(4) Uiso 1 1 d . . .
C1 C 0.29188(6) 0.42272(16) 0.66968(14) 0.0224(2) Uani 1 1 d . . .
H1A H 0.2899 0.3406 0.7652 0.027 Uiso 1 1 calc R . .
H1B H 0.2808 0.5500 0.7018 0.027 Uiso 1 1 calc R . .
C2 C 0.24060(6) 0.35879(15) 0.52772(14) 0.0209(2) Uani 1 1 d . . .
C3 C 0.16446(6) 0.10172(16) 0.42635(15) 0.0231(2) Uani 1 1 d . . .
C4 C 0.17533(6) -0.08696(16) 0.39175(16) 0.0255(2) Uani 1 1 d . . .
C5 C 0.12967(7) -0.1789(2) 0.27386(18) 0.0350(3) Uani 1 1 d . . .
H5 H 0.1363 -0.3057 0.2500 0.042 Uiso 1 1 calc R . .
C6 C 0.07457(8) -0.0834(2) 0.1920(2) 0.0412(4) Uani 1 1 d . . .
H6 H 0.0442 -0.1456 0.1120 0.049 Uiso 1 1 calc R . .
C7 C 0.06378(7) 0.1027(2) 0.2269(2) 0.0399(3) Uani 1 1 d . . .
H7 H 0.0262 0.1664 0.1710 0.048 Uiso 1 1 calc R . .
C8 C 0.10862(7) 0.1950(2) 0.34454(17) 0.0316(3) Uani 1 1 d . . .
H8 H 0.1011 0.3212 0.3690 0.038 Uiso 1 1 calc R . .
N2 N 0.42622(6) 0.59330(15) 0.20023(14) 0.0275(2) Uani 1 1 d . . .
H2N H 0.4121(9) 0.598(2) 0.305(3) 0.043(5) Uiso 1 1 d . . .
H3N H 0.4758(10) 0.587(3) 0.209(2) 0.045(5) Uiso 1 1 d . . .
H4N H 0.4117(10) 0.695(3) 0.131(2) 0.048(5) Uiso 1 1 d . . .
H5N H 0.4096(10) 0.491(3) 0.143(2) 0.048(5) Uiso 1 1 d . . .

loop_
_atom_site_aniso_label
_atom_site_aniso_U_11
_atom_site_aniso_U_22
_atom_site_aniso_U_33
_atom_site_aniso_U_23
_atom_site_aniso_U_13
_atom_site_aniso_U_12
P1 0.02590(16) 0.01882(14) 0.01529(14) -0.00076(9) 0.00491(10) -0.00174(10)
O1 0.0440(5) 0.0231(4) 0.0213(4) 0.0019(3) 0.0103(4) -0.0062(4)
O2 0.0283(5) 0.0433(6) 0.0178(4) 0.0018(3) 0.0024(3) -0.0088(4)
O3 0.0393(5) 0.0223(4) 0.0233(4) -0.0028(3) 0.0081(3) 0.0050(3)
O4 0.0418(5) 0.0198(4) 0.0233(4) 0.0032(3) -0.0014(3) -0.0021(3)
O5 0.0413(5) 0.0190(4) 0.0360(5) 0.0010(4) -0.0017(4) 0.0013(4)
N1 0.0282(5) 0.0205(4) 0.0213(5) 0.0021(4) 0.0005(4) -0.0023(4)
C1 0.0259(5) 0.0238(5) 0.0179(5) -0.0037(4) 0.0045(4) -0.0018(4)
C2 0.0249(5) 0.0177(5) 0.0206(5) -0.0019(4) 0.0045(4) 0.0024(4)
C3 0.0246(5) 0.0222(5) 0.0228(5) -0.0005(4) 0.0041(4) -0.0039(4)
C4 0.0290(6) 0.0224(5) 0.0255(6) 0.0013(4) 0.0053(4) -0.0040(4)
C5 0.0411(7) 0.0306(7) 0.0333(7) -0.0055(5) 0.0049(5) -0.0099(5)
C6 0.0357(7) 0.0508(9) 0.0352(8) -0.0080(6) -0.0018(6) -0.0128(6)
C7 0.0270(6) 0.0522(9) 0.0384(8) -0.0011(6) -0.0032(5) 0.0005(6)
C8 0.0285(6) 0.0324(6) 0.0334(7) -0.0007(5) 0.0025(5) 0.0027(5)
N2 0.0373(6) 0.0226(5) 0.0233(5) 0.0005(4) 0.0067(4) -0.0007(4)

loop_
_atom_type_symbol
_atom_type_description
_atom_type_scat_dispersion_real
_atom_type_scat_dispersion_imag
_atom_type_scat_source
C C 0.0033 0.0016 'International Tables Vol C Tables 4.2.6.8 and 6.1.1.4'
H H 0.0000 0.0000 'International Tables Vol C Tables 4.2.6.8 and 6.1.1.4'
N N 0.0061 0.0033 'International Tables Vol C Tables 4.2.6.8 and 6.1.1.4'
O O 0.0106 0.0060 'International Tables Vol C Tables 4.2.6.8 and 6.1.1.4'
P P 0.1023 0.0942 'International Tables Vol C Tables 4.2.6.8 and 6.1.1.4'

loop_
_geom_angle_atom_site_label_1
_geom_angle_atom_site_label_2
_geom_angle_atom_site_label_3
_geom_angle
_geom_angle_site_symmetry_1
_geom_angle_site_symmetry_3
_geom_angle_publ_flag
O1 P1 O3 116.15(5) . . ?
O1 P1 O2 107.20(5) . . ?
O3 P1 O2 110.36(5) . . ?
O1 P1 C1 111.43(6) . . ?
O3 P1 C1 107.35(5) . . ?
O2 P1 C1 103.65(5) . . ?
P1 O2 H2O 114.9(16) . . ?
C4 O5 H5O 106.2(13) . . ?
C2 N1 C3 125.32(10) . . ?
C2 N1 H1N 118.1(12) . . ?
C3 N1 H1N 116.6(12) . . ?
C2 C1 P1 110.60(8) . . ?
C2 C1 H1A 109.5 . . ?
P1 C1 H1A 109.5 . . ?
C2 C1 H1B 109.5 . . ?
P1 C1 H1B 109.5 . . ?
H1A C1 H1B 108.1 . . ?
O4 C2 N1 123.33(11) . . ?
O4 C2 C1 120.81(10) . . ?
N1 C2 C1 115.81(10) . . ?
C8 C3 C4 120.06(12) . . ?
C8 C3 N1 121.90(11) . . ?
C4 C3 N1 118.04(11) . . ?
O5 C4 C5 123.32(12) . . ?
O5 C4 C3 117.38(11) . . ?
C5 C4 C3 119.29(12) . . ?
C6 C5 C4 119.96(13) . . ?
C6 C5 H5 120.0 . . ?
C4 C5 H5 120.0 . . ?
C7 C6 C5 120.66(13) . . ?
C7 C6 H6 119.7 . . ?
C5 C6 H6 119.7 . . ?
C6 C7 C8 119.81(14) . . ?
C6 C7 H7 120.1 . . ?
C8 C7 H7 120.1 . . ?
C7 C8 C3 120.22(13) . . ?
C7 C8 H8 119.9 . . ?
C3 C8 H8 119.9 . . ?
H2N N2 H3N 110.7(16) . . ?
H2N N2 H4N 114.5(16) . . ?
H3N N2 H4N 108.0(16) . . ?
H2N N2 H5N 111.4(17) . . ?
H3N N2 H5N 107.1(16) . . ?
H4N N2 H5N 104.7(18) . . ?

loop_
_geom_bond_atom_site_label_1
_geom_bond_atom_site_label_2
_geom_bond_distance
_geom_bond_site_symmetry_2
_geom_bond_publ_flag
P1 O1 1.4944(9) . ?
P1 O3 1.5046(9) . ?
P1 O2 1.5805(10) . ?
P1 C1 1.8137(12) . ?
O2 H2O 0.79(2) . ?
O4 C2 1.2430(14) . ?
O5 C4 1.3564(16) . ?
O5 H5O 0.85(2) . ?
N1 C2 1.3375(15) . ?
N1 C3 1.4244(15) . ?
N1 H1N 0.871(18) . ?
C1 C2 1.5082(16) . ?
C1 H1A 0.9800 . ?
C1 H1B 0.9800 . ?
C3 C8 1.3875(17) . ?
C3 C4 1.4011(17) . ?
C4 C5 1.3959(18) . ?
C5 C6 1.385(2) . ?
C5 H5 0.9400 . ?
C6 C7 1.383(2) . ?
C6 H6 0.9400 . ?
C7 C8 1.387(2) . ?
C7 H7 0.9400 . ?
C8 H8 0.9400 . ?
N2 H2N 0.93(2) . ?
N2 H3N 0.98(2) . ?
N2 H4N 0.94(2) . ?
N2 H5N 0.90(2) . ?

loop_
_geom_hbond_atom_site_label_D
_geom_hbond_atom_site_label_H
_geom_hbond_atom_site_label_A
_geom_hbond_distance_DH
_geom_hbond_distance_HA
_geom_hbond_distance_DA
_geom_hbond_angle_DHA
_geom_hbond_site_symmetry_A
N1 H1N O4 0.871(18) 2.199(18) 3.0415(14) 162.7(16) 4_566
N2 H2N O1 0.93(2) 1.82(2) 2.7494(15) 174.4(17) .
O2 H2O O3 0.79(2) 1.74(2) 2.5231(13) 168(2) 4_566
N2 H3N O2 0.98(2) 1.98(2) 2.9555(16) 177.6(17) 3_666
N2 H4N O1 0.94(2) 1.83(2) 2.7675(14) 172.8(18) 4_575
N2 H5N O3 0.90(2) 1.89(2) 2.7905(14) 173.1(19) 4_565
O5 H5O O4 0.85(2) 1.92(2) 2.7515(13) 165.4(19) 1_545

loop_
_geom_torsion_atom_site_label_1
_geom_torsion_atom_site_label_2
_geom_torsion_atom_site_label_3
_geom_torsion_atom_site_label_4
_geom_torsion
_geom_torsion_site_symmetry_1
_geom_torsion_site_symmetry_2
_geom_torsion_site_symmetry_3
_geom_torsion_site_symmetry_4
_geom_torsion_publ_flag
O1 P1 C1 C2 81.28(9) . . . . ?
O3 P1 C1 C2 -46.93(9) . . . . ?
O2 P1 C1 C2 -163.74(8) . . . . ?
C3 N1 C2 O4 -0.20(18) . . . . ?
C3 N1 C2 C1 -177.53(10) . . . . ?
P1 C1 C2 O4 -67.60(13) . . . . ?
P1 C1 C2 N1 109.81(10) . . . . ?
C2 N1 C3 C8 -47.79(18) . . . . ?
C2 N1 C3 C4 132.29(12) . . . . ?
C8 C3 C4 O5 179.10(11) . . . . ?
N1 C3 C4 O5 -0.98(17) . . . . ?
C8 C3 C4 C5 0.37(18) . . . . ?
N1 C3 C4 C5 -179.71(11) . . . . ?
O5 C4 C5 C6 -178.35(13) . . . . ?
C3 C4 C5 C6 0.3(2) . . . . ?
C4 C5 C6 C7 -0.6(2) . . . . ?
C5 C6 C7 C8 0.2(2) . . . . ?
C6 C7 C8 C3 0.5(2) . . . . ?
C4 C3 C8 C7 -0.8(2) . . . . ?
N1 C3 C8 C7 179.31(12) . . . . ?
